data_7042627
loop_
_publ_author_name
'Artem'ev, Alexander'
'Kashevskii, Alexey'
'Bogomyakov, Artem Stepanovich'
'Safronov, Alexander'
'Sutyrina, Anastasiya Sutyrina'
'Telezhkin, Anton'
'Sterkhova, Irina'

_publ_section_title
;
 Variable coordination of tris(2-pyridyl)phosphine and its oxide toward
 M(hfac)2: a metal-specifiable switching between the formation of mono-
 and bis-scorpionate complexes
;
_journal_name_full 'Dalton Trans.'
_journal_paper_doi 10.1039/C7DT00339K
_journal_year 2017
_chemical_formula_moiety '2(C15 H3 F18 Mn O6), C30 H24 Mn N6 P2, 2(C3 H6 O)'
_chemical_formula_sum 'C66 H42 F36 Mn3 N6 O14 P2'
_chemical_formula_weight 2053.82
_chemical_melting_point 490
_chemical_name_systematic 'complex of tris(2-pyridyl)phosphine with manganese hexafluoroacetylacetonate'
_space_group_crystal_system triclinic
_space_group_IT_number 2
_space_group_name_Hall '-P 1'
_space_group_name_H-M_alt 'P -1'
_symmetry_space_group_name_Hall '-P 1'
_symmetry_space_group_name_H-M 'P -1'
_atom_sites_solution_hydrogens mixed
_atom_sites_solution_primary direct
_atom_sites_solution_secondary difmap
_audit_creation_method SHELXL-2013
_audit_update_record
;
2015-10-14 deposited with the CCDC.
2017-04-03 downloaded from the CCDC.
;
_cell_angle_alpha 80.785(3)
_cell_angle_beta 79.387(3)
_cell_angle_gamma 65.580(3)
_cell_formula_units_Z 1
_cell_length_a 10.5909(7)
_cell_length_b 12.6726(9)
_cell_length_c 16.6408(11)
_cell_measurement_temperature 100(2)
_cell_volume 1990.0(2)
_computing_cell_refinement 'Bruker SAINT'
_computing_data_collection 'Bruker APEX2'
_computing_data_reduction 'Bruker SAINT'
_computing_molecular_graphics 'Bruker SHELXTL'
_computing_publication_material 'Bruker SHELXTL'
_computing_structure_refinement 'SHELXL-2013 (Sheldrick 2013)'
_computing_structure_solution 'SHELXS-97 (Sheldrick 2008)'
_diffrn_ambient_temperature 100(2)
_diffrn_measured_fraction_theta_full 0.999
_diffrn_measured_fraction_theta_max 0.995
_diffrn_measurement_device_type 'Bruker D8 VENTURE PHOTON 100 CMOS'
_diffrn_measurement_method '\f and \w scans'
_diffrn_radiation_type MoK\a
_diffrn_radiation_wavelength 0.71073
_diffrn_reflns_av_R_equivalents 0.0770
_diffrn_reflns_av_unetI/netI 0.0442
_diffrn_reflns_Laue_measured_fraction_full 0.999
_diffrn_reflns_Laue_measured_fraction_max 0.995
_diffrn_reflns_limit_h_max 14
_diffrn_reflns_limit_h_min -14
_diffrn_reflns_limit_k_max 17
_diffrn_reflns_limit_k_min -17
_diffrn_reflns_limit_l_max 23
_diffrn_reflns_limit_l_min -23
_diffrn_reflns_number 123437
_diffrn_reflns_point_group_measured_fraction_full 0.999
_diffrn_reflns_point_group_measured_fraction_max 0.995
_diffrn_reflns_theta_full 25.242
_diffrn_reflns_theta_max 30.113
_diffrn_reflns_theta_min 2.263
_exptl_absorpt_coefficient_mu 0.658
_exptl_absorpt_correction_T_max 0.749
_exptl_absorpt_correction_T_min 0.624
_exptl_absorpt_correction_type multi-scan
_exptl_crystal_colour yellow
_exptl_crystal_density_diffrn 1.714
_exptl_crystal_description prizm
_exptl_crystal_F_000 1021
_exptl_crystal_recrystallization_method 'Re-crystallisation from solvent: acetone'
_exptl_crystal_size_max 0.500
_exptl_crystal_size_mid 0.500
_exptl_crystal_size_min 0.300
_refine_diff_density_max 0.584
_refine_diff_density_min -0.508
_refine_diff_density_rms 0.071
_refine_ls_extinction_method none
_refine_ls_goodness_of_fit_ref 1.019
_refine_ls_hydrogen_treatment mixed
_refine_ls_matrix_type full
_refine_ls_number_parameters 663
_refine_ls_number_reflns 11664
_refine_ls_number_restraints 0
_refine_ls_restrained_S_all 1.019
_refine_ls_R_factor_all 0.0738
_refine_ls_R_factor_gt 0.0433
_refine_ls_shift/su_max 0.001
_refine_ls_shift/su_mean 0.000
_refine_ls_structure_factor_coef Fsqd
_refine_ls_weighting_details 'w=1/[\s^2^(Fo^2^)+(0.0336P)^2^+1.7612P] where P=(Fo^2^+2Fc^2^)/3'
_refine_ls_weighting_scheme calc
_refine_ls_wR_factor_gt 0.0848
_refine_ls_wR_factor_ref 0.0955
_reflns_Friedel_coverage 0.000
_reflns_number_gt 8533
_reflns_number_total 11664
_reflns_threshold_expression 'I > 2\s(I)'
_cod_data_source_file c7dt00339k2.cif
_cod_data_source_block mo_Artemev_Mn_181114_0m
_cod_database_code 7042627
_shelx_space_group_comment
;
The symmetry employed for this shelxl refinement is uniquely defined
by the following loop, which should always be used as a source of
symmetry information in preference to the above space-group names.
They are only intended as comments.
;
_shelx_estimated_absorpt_t_min 0.644
_shelx_estimated_absorpt_t_max 0.761
_shelxl_version_number 2013-3

loop_
_space_group_symop_operation_xyz
'x, y, z'
'-x, -y, -z'

loop_
_atom_site_label
_atom_site_type_symbol
_atom_site_fract_x
_atom_site_fract_y
_atom_site_fract_z
_atom_site_U_iso_or_equiv
_atom_site_adp_type
_atom_site_occupancy
_atom_site_site_symmetry_order
_atom_site_calc_flag
_atom_site_refinement_flags_posn
_atom_site_refinement_flags_adp
_atom_site_refinement_flags_occupancy
_atom_site_disorder_assembly
_atom_site_disorder_group
Mn1 Mn 0.5000 0.5000 0.5000 0.01447(8) Uani 1 2 d S . P A 1
O2 O 0.90915(15) 0.98018(12) 0.73964(8) 0.0241(3) Uani 1 1 d . . . B 1
Mn2 Mn 0.84512(3) 0.83861(3) 0.78469(2) 0.01943(7) Uani 1 1 d . . . B 1
P1 P 0.67099(5) 0.33121(4) 0.33062(3) 0.01705(10) Uani 1 1 d . . . A 1
O3 O 1.04569(14) 0.76448(11) 0.83116(8) 0.0209(3) Uani 1 1 d . . . B 1
F1 F 1.01746(13) 0.59508(10) 0.56560(7) 0.0292(3) Uani 1 1 d . . . C 1
F2 F 0.7412(2) 0.88074(19) 1.11070(9) 0.0710(6) Uani 1 1 d . . . D 1
F3 F 0.6079(2) 1.02514(18) 1.03857(12) 0.0722(6) Uani 1 1 d . . . E 1
F4 F 0.8280(2) 0.98448(19) 1.02356(11) 0.0709(6) Uani 1 1 d . . . F 1
F5 F 0.69278(19) 0.53803(15) 0.95034(11) 0.0584(4) Uani 1 1 d . . . G 1
F6 F 0.9122(2) 0.46883(14) 0.91328(12) 0.0688(5) Uani 1 1 d . . . H 1
F7 F 0.8330(2) 0.51488(17) 1.03614(10) 0.0760(6) Uani 1 1 d . . . I 1
F8 F 1.32978(14) 0.78918(12) 0.89009(9) 0.0419(3) Uani 1 1 d . . . J 1
F9 F 1.17560(16) 0.74586(14) 0.97613(8) 0.0486(4) Uani 1 1 d . . . K 1
F10 F 1.29637(13) 0.63710(10) 0.88010(8) 0.0334(3) Uani 1 1 d . . . L 1
F11 F 0.86745(15) 1.20305(11) 0.73001(11) 0.0498(4) Uani 1 1 d . . . M 1
F12 F 1.05874(17) 1.16230(12) 0.77726(10) 0.0485(4) Uani 1 1 d . . . N 1
F13 F 1.06339(18) 1.12205(13) 0.65737(9) 0.0526(4) Uani 1 1 d . . . O 1
O1 O 0.53716(18) 0.36287(14) 0.75319(10) 0.0373(4) Uani 1 1 d . . . P 1
N1 N 0.34243(15) 0.47314(13) 0.60435(9) 0.0169(3) Uani 1 1 d . . . A 1
C1 C 0.30980(19) 0.38049(16) 0.60886(12) 0.0190(4) Uani 1 1 d . . . A 1
C2 C 0.2237(2) 0.35217(17) 0.67361(12) 0.0218(4) Uani 1 1 d . . . A 1
C3 C 0.1669(2) 0.42288(17) 0.73703(12) 0.0226(4) Uani 1 1 d . . . A 1
C4 C 0.1986(2) 0.51962(17) 0.73365(12) 0.0197(4) Uani 1 1 d . . . A 1
C5 C 0.28713(18) 0.54206(15) 0.66687(11) 0.0163(3) Uani 1 1 d . . . A 1
C6 C 0.29986(19) 0.74466(15) 0.56608(11) 0.0174(3) Uani 1 1 d . . . A 1
C7 C 0.2123(2) 0.86189(17) 0.56331(13) 0.0227(4) Uani 1 1 d . . . A 1
C8 C 0.1877(2) 0.92584(17) 0.48803(14) 0.0259(4) Uani 1 1 d . . . A 1
C9 C 0.2504(2) 0.87134(17) 0.41726(13) 0.0245(4) Uani 1 1 d . . . A 1
C10 C 0.3361(2) 0.75400(17) 0.42412(12) 0.0205(4) Uani 1 1 d . . . A 1
N2 N 0.36196(16) 0.69059(13) 0.49668(9) 0.0176(3) Uani 1 1 d . . . A 1
C12 C 0.47861(19) 0.40110(15) 0.34006(11) 0.0169(3) Uani 1 1 d . . . A 1
C13 C 0.4158(2) 0.38369(17) 0.27988(12) 0.0214(4) Uani 1 1 d . . . A 1
C14 C 0.2717(2) 0.43976(18) 0.28048(13) 0.0249(4) Uani 1 1 d . . . A 1
C15 C 0.1950(2) 0.51154(18) 0.34166(13) 0.0233(4) Uani 1 1 d . . . A 1
C16 C 0.2639(2) 0.52262(17) 0.40083(12) 0.0210(4) Uani 1 1 d . . . A 1
N3 N 0.40268(16) 0.46872(13) 0.40127(9) 0.0172(3) Uani 1 1 d . . . A 1
O6 O 0.64927(14) 0.92445(13) 0.73394(9) 0.0260(3) Uani 1 1 d . . . B 1
C19 C 0.6191(2) 0.91073(16) 0.66860(12) 0.0208(4) Uani 1 1 d . . . B 1
C20 C 0.4658(2) 0.98366(19) 0.65483(14) 0.0297(5) Uani 1 1 d . . . B 1
F17 F 0.3839(3) 0.9392(6) 0.7048(4) 0.071(3) Uani 0.566(13) 1 d . . P B 1
F16 F 0.4387(5) 0.9803(7) 0.5813(3) 0.079(3) Uani 0.566(13) 1 d . . P B 1
F18 F 0.4275(5) 1.0891(4) 0.6669(7) 0.088(4) Uani 0.566(13) 1 d . . P B 1
C24 C 0.7051(2) 0.84010(17) 0.60735(12) 0.0206(4) Uani 1 1 d . . . . .
C25 C 0.84572(19) 0.77150(16) 0.61393(11) 0.0174(3) Uani 1 1 d . . . . .
O7 O 0.91397(14) 0.75958(12) 0.67099(8) 0.0233(3) Uani 1 1 d . . . . .
C27 C 0.9347(2) 0.70352(17) 0.54124(11) 0.0204(4) Uani 1 1 d . . . . .
F14 F 1.01808(13) 0.75478(10) 0.49961(7) 0.0287(3) Uani 1 1 d . . . . .
F15 F 0.86028(13) 0.69575(12) 0.48735(8) 0.0358(3) Uani 1 1 d . . . . .
O5 O 0.80790(16) 0.69275(13) 0.85255(8) 0.0271(3) Uani 1 1 d . . . . .
C31 C 0.7999(2) 0.6715(2) 0.92887(13) 0.0297(5) Uani 1 1 d . . . . .
C32 C 0.7792(3) 0.7453(2) 0.98807(14) 0.0353(5) Uani 1 1 d . . . . .
C33 C 0.7580(2) 0.8619(2) 0.96714(13) 0.0312(5) Uani 1 1 d . . . . .
C34 C 0.7329(3) 0.9386(3) 1.03639(16) 0.0479(7) Uani 1 1 d . . . . .
O4 O 0.75586(16) 0.91590(13) 0.89784(9) 0.0293(3) Uani 1 1 d . . . . .
C36 C 0.8109(3) 0.5467(2) 0.95825(15) 0.0443(6) Uani 1 1 d . . . . .
C37 C 1.1154(2) 0.81794(16) 0.84303(11) 0.0193(4) Uani 1 1 d . . . . .
C38 C 1.0990(2) 0.93238(17) 0.81536(12) 0.0216(4) Uani 1 1 d . . . . .
C39 C 1.2311(2) 0.74725(18) 0.89769(13) 0.0270(4) Uani 1 1 d . . . . .
C40 C 0.9961(2) 1.12381(18) 0.73368(13) 0.0263(4) Uani 1 1 d . . . . .
C41 C 0.5577(2) 0.30112(19) 0.81644(14) 0.0292(5) Uani 1 1 d . . . . .
C42 C 0.5949(4) 0.3372(4) 0.88665(19) 0.0767(11) Uani 1 1 d . . . . .
H42A H 0.6073 0.2775 0.9316 0.115 Uiso 1 1 calc R U . . .
H42B H 0.5212 0.4084 0.9037 0.115 Uiso 1 1 calc R U . . .
H42C H 0.6803 0.3489 0.8700 0.115 Uiso 1 1 calc R U . . .
C43 C 0.5468(4) 0.1870(3) 0.8263(2) 0.0706(10) Uani 1 1 d . . . . .
H43A H 0.5149 0.1777 0.7786 0.106 Uiso 1 1 calc R U . . .
H43B H 0.4815 0.1832 0.8739 0.106 Uiso 1 1 calc R U . . .
H43C H 0.6369 0.1260 0.8330 0.106 Uiso 1 1 calc R U . . .
C35 C 0.9979(2) 1.00307(16) 0.76610(11) 0.0199(4) Uani 1 1 d . . . . .
H1 H 0.672(2) 0.8396(19) 0.5600(14) 0.025(6) Uiso 1 1 d . . . . .
H3 H 1.158(2) 0.9629(19) 0.8298(13) 0.021(5) Uiso 1 1 d . . . . .
H20 H 0.105(2) 0.4052(19) 0.7841(14) 0.023(6) Uiso 1 1 d . . . . .
H6 H 0.205(2) 0.284(2) 0.6736(13) 0.024(6) Uiso 1 1 d . . . . .
H7 H 0.165(2) 0.568(2) 0.7757(14) 0.023(6) Uiso 1 1 d . . . . .
H8 H 0.351(2) 0.3336(18) 0.5647(13) 0.016(5) Uiso 1 1 d . . . . .
H9 H 0.168(3) 0.895(2) 0.6131(15) 0.030(6) Uiso 1 1 d . . . . .
H10 H 0.130(2) 1.003(2) 0.4869(14) 0.025(6) Uiso 1 1 d . . . . .
H11 H 0.235(3) 0.911(2) 0.3632(15) 0.032(6) Uiso 1 1 d . . . . .
H12 H 0.382(2) 0.7150(18) 0.3772(13) 0.017(5) Uiso 1 1 d . . . . .
H13 H 0.216(2) 0.5695(19) 0.4433(14) 0.022(6) Uiso 1 1 d . . . . .
H14 H 0.095(3) 0.553(2) 0.3435(14) 0.029(6) Uiso 1 1 d . . . . .
H15 H 0.228(2) 0.4299(19) 0.2384(14) 0.024(6) Uiso 1 1 d . . . . .
H16 H 0.472(2) 0.337(2) 0.2379(14) 0.024(6) Uiso 1 1 d . . . . .
H25 H 0.781(3) 0.716(2) 1.0430(17) 0.043(7) Uiso 1 1 d . . . . .
F16' F 0.4147(6) 0.9354(6) 0.6172(8) 0.085(5) Uani 0.434(13) 1 d . . P B 2
F17' F 0.4560(5) 1.0824(6) 0.6066(6) 0.064(3) Uani 0.434(13) 1 d . . P B 2
F18' F 0.3829(4) 1.0212(9) 0.7214(3) 0.073(4) Uani 0.434(13) 1 d . . P B 2

loop_
_atom_site_aniso_label
_atom_site_aniso_U_11
_atom_site_aniso_U_22
_atom_site_aniso_U_33
_atom_site_aniso_U_23
_atom_site_aniso_U_13
_atom_site_aniso_U_12
Mn1 0.01440(18) 0.01312(18) 0.01660(18) -0.00336(14) -0.00337(14) -0.00490(15)
O2 0.0275(7) 0.0227(7) 0.0262(7) 0.0029(5) -0.0105(6) -0.0130(6)
Mn2 0.02211(15) 0.01963(15) 0.01949(14) -0.00276(11) -0.00481(11) -0.00998(12)
P1 0.0177(2) 0.0149(2) 0.0196(2) -0.00556(17) -0.00096(18) -0.00678(18)
O3 0.0229(7) 0.0206(7) 0.0214(7) -0.0012(5) -0.0050(5) -0.0102(6)
F1 0.0304(7) 0.0196(6) 0.0320(6) -0.0044(5) 0.0007(5) -0.0055(5)
F2 0.0983(15) 0.1117(16) 0.0270(8) -0.0253(9) -0.0028(8) -0.0609(13)
F3 0.0628(12) 0.0869(14) 0.0688(12) -0.0576(11) 0.0056(9) -0.0194(11)
F4 0.0839(13) 0.1117(16) 0.0578(10) -0.0463(10) 0.0094(9) -0.0728(13)
F5 0.0731(12) 0.0600(10) 0.0658(11) -0.0004(8) -0.0079(9) -0.0522(10)
F6 0.0791(13) 0.0340(9) 0.0773(12) 0.0100(8) 0.0062(10) -0.0187(9)
F7 0.1378(19) 0.0810(13) 0.0426(9) 0.0300(9) -0.0321(11) -0.0807(14)
F8 0.0376(8) 0.0340(7) 0.0638(9) 0.0069(7) -0.0305(7) -0.0182(6)
F9 0.0508(9) 0.0670(10) 0.0203(6) 0.0004(6) -0.0136(6) -0.0136(8)
F10 0.0353(7) 0.0223(6) 0.0410(7) 0.0052(5) -0.0177(6) -0.0076(5)
F11 0.0307(7) 0.0186(6) 0.0955(12) 0.0024(7) -0.0146(8) -0.0056(6)
F12 0.0711(11) 0.0330(8) 0.0615(9) 0.0097(7) -0.0347(8) -0.0347(8)
F13 0.0769(12) 0.0357(8) 0.0388(8) 0.0083(6) 0.0086(8) -0.0270(8)
O1 0.0437(10) 0.0335(9) 0.0321(8) -0.0001(7) -0.0133(7) -0.0104(8)
N1 0.0147(7) 0.0151(7) 0.0215(8) -0.0027(6) -0.0044(6) -0.0053(6)
C1 0.0177(9) 0.0165(9) 0.0248(9) -0.0039(7) -0.0052(7) -0.0071(7)
C2 0.0222(10) 0.0179(9) 0.0288(10) -0.0009(7) -0.0051(8) -0.0111(8)
C3 0.0202(9) 0.0240(10) 0.0243(10) 0.0007(8) -0.0012(8) -0.0112(8)
C4 0.0181(9) 0.0203(9) 0.0209(9) -0.0027(7) -0.0023(7) -0.0077(8)
C5 0.0146(8) 0.0163(8) 0.0195(8) -0.0022(7) -0.0052(7) -0.0060(7)
C6 0.0150(8) 0.0154(8) 0.0236(9) -0.0029(7) -0.0029(7) -0.0073(7)
C7 0.0188(9) 0.0162(9) 0.0339(11) -0.0055(8) -0.0011(8) -0.0076(8)
C8 0.0188(10) 0.0142(9) 0.0428(12) 0.0014(8) -0.0057(9) -0.0053(8)
C9 0.0222(10) 0.0214(10) 0.0327(11) 0.0067(8) -0.0109(8) -0.0116(8)
C10 0.0194(9) 0.0211(9) 0.0226(9) -0.0004(7) -0.0055(8) -0.0092(8)
N2 0.0169(7) 0.0166(7) 0.0203(7) -0.0018(6) -0.0046(6) -0.0068(6)
C12 0.0194(9) 0.0140(8) 0.0196(9) -0.0006(7) -0.0035(7) -0.0088(7)
C13 0.0268(10) 0.0213(9) 0.0215(9) -0.0042(7) -0.0040(8) -0.0138(8)
C14 0.0303(11) 0.0264(10) 0.0266(10) 0.0010(8) -0.0126(9) -0.0175(9)
C15 0.0197(10) 0.0229(10) 0.0305(10) 0.0007(8) -0.0086(8) -0.0106(8)
C16 0.0182(9) 0.0210(9) 0.0248(10) -0.0030(8) -0.0039(8) -0.0080(8)
N3 0.0161(7) 0.0170(7) 0.0202(7) -0.0027(6) -0.0034(6) -0.0074(6)
O6 0.0210(7) 0.0283(8) 0.0283(7) -0.0073(6) -0.0045(6) -0.0071(6)
C19 0.0183(9) 0.0178(9) 0.0287(10) 0.0003(7) -0.0044(8) -0.0097(8)
C20 0.0205(10) 0.0283(11) 0.0413(12) -0.0077(9) -0.0065(9) -0.0082(9)
F17 0.0194(15) 0.089(4) 0.090(4) 0.025(3) -0.0016(18) -0.0221(19)
F16 0.028(2) 0.131(6) 0.048(2) -0.017(2) -0.0211(16) 0.007(3)
F18 0.041(3) 0.0273(18) 0.199(11) -0.039(4) -0.060(5) 0.0114(17)
C24 0.0196(9) 0.0217(9) 0.0234(9) -0.0014(7) -0.0068(8) -0.0096(8)
C25 0.0188(9) 0.0159(8) 0.0208(9) -0.0014(7) -0.0033(7) -0.0098(7)
O7 0.0197(7) 0.0280(7) 0.0223(7) -0.0059(6) -0.0068(5) -0.0065(6)
C27 0.0203(9) 0.0236(9) 0.0215(9) -0.0028(7) -0.0052(7) -0.0116(8)
F14 0.0295(6) 0.0292(6) 0.0294(6) -0.0049(5) 0.0063(5) -0.0172(5)
F15 0.0290(7) 0.0514(8) 0.0326(7) -0.0198(6) -0.0084(5) -0.0140(6)
O5 0.0372(8) 0.0313(8) 0.0217(7) -0.0026(6) -0.0039(6) -0.0222(7)
C31 0.0329(12) 0.0365(12) 0.0273(11) 0.0012(9) -0.0047(9) -0.0227(10)
C32 0.0437(14) 0.0517(15) 0.0195(10) -0.0015(10) -0.0039(9) -0.0285(12)
C33 0.0285(11) 0.0488(14) 0.0248(10) -0.0149(10) -0.0001(9) -0.0210(11)
C34 0.0526(17) 0.075(2) 0.0328(13) -0.0263(13) 0.0040(12) -0.0382(16)
O4 0.0313(8) 0.0329(8) 0.0269(8) -0.0118(6) -0.0009(6) -0.0139(7)
C36 0.0630(18) 0.0510(16) 0.0331(13) 0.0084(11) -0.0072(12) -0.0405(15)
C37 0.0202(9) 0.0206(9) 0.0166(8) -0.0039(7) -0.0031(7) -0.0066(8)
C38 0.0246(10) 0.0226(10) 0.0212(9) -0.0032(7) -0.0054(8) -0.0115(8)
C39 0.0296(11) 0.0275(11) 0.0268(10) 0.0007(8) -0.0114(9) -0.0121(9)
C40 0.0280(11) 0.0208(10) 0.0321(11) 0.0009(8) -0.0078(9) -0.0111(9)
C41 0.0236(10) 0.0269(11) 0.0332(11) -0.0012(9) -0.0033(9) -0.0069(9)
C42 0.099(3) 0.113(3) 0.0403(17) 0.0003(18) -0.0296(18) -0.057(3)
C43 0.084(2) 0.0360(16) 0.084(2) -0.0026(15) 0.020(2) -0.0300(17)
C35 0.0226(10) 0.0183(9) 0.0198(9) -0.0034(7) -0.0010(7) -0.0091(8)
F16' 0.030(3) 0.056(4) 0.183(13) -0.072(5) -0.047(5) 0.003(2)
F17' 0.029(2) 0.043(3) 0.101(5) 0.025(3) -0.018(3) -0.002(2)
F18' 0.0141(18) 0.132(10) 0.042(2) -0.022(3) 0.0038(15) 0.003(3)

loop_
_atom_type_symbol
_atom_type_description
_atom_type_scat_dispersion_real
_atom_type_scat_dispersion_imag
_atom_type_scat_source
C C 0.0033 0.0016 'International Tables Vol C Tables 4.2.6.8 and 6.1.1.4'
N N 0.0061 0.0033 'International Tables Vol C Tables 4.2.6.8 and 6.1.1.4'
O O 0.0106 0.0060 'International Tables Vol C Tables 4.2.6.8 and 6.1.1.4'
F F 0.0171 0.0103 'International Tables Vol C Tables 4.2.6.8 and 6.1.1.4'
P P 0.1023 0.0942 'International Tables Vol C Tables 4.2.6.8 and 6.1.1.4'
Mn Mn 0.3368 0.7283 'International Tables Vol C Tables 4.2.6.8 and 6.1.1.4'
H H 0.0000 0.0000 'International Tables Vol C Tables 4.2.6.8 and 6.1.1.4'

loop_
_geom_angle_atom_site_label_1
_geom_angle_atom_site_label_2
_geom_angle_atom_site_label_3
_geom_angle
_geom_angle_site_symmetry_1
_geom_angle_site_symmetry_3
N2 Mn1 N2 180.0 2_666 .
N2 Mn1 N3 86.28(5) 2_666 .
N2 Mn1 N3 93.72(5) . .
N2 Mn1 N3 93.72(5) 2_666 2_666
N2 Mn1 N3 86.28(5) . 2_666
N3 Mn1 N3 180.00(4) . 2_666
N2 Mn1 N1 93.21(5) 2_666 .
N2 Mn1 N1 86.79(5) . .
N3 Mn1 N1 94.77(5) . .
N3 Mn1 N1 85.23(5) 2_666 .
N2 Mn1 N1 86.79(5) 2_666 2_666
N2 Mn1 N1 93.21(5) . 2_666
N3 Mn1 N1 85.23(5) . 2_666
N3 Mn1 N1 94.77(5) 2_666 2_666
N1 Mn1 N1 180.0 . 2_666
C35 O2 Mn2 126.88(12) . .
O4 Mn2 O7 173.90(6) . .
O4 Mn2 O5 83.28(6) . .
O7 Mn2 O5 93.71(5) . .
O4 Mn2 O2 89.17(6) . .
O7 Mn2 O2 94.77(5) . .
O5 Mn2 O2 166.70(5) . .
O4 Mn2 O6 92.55(6) . .
O7 Mn2 O6 82.61(5) . .
O5 Mn2 O6 98.19(6) . .
O2 Mn2 O6 93.05(5) . .
O4 Mn2 O3 87.59(5) . .
O7 Mn2 O3 97.54(5) . .
O5 Mn2 O3 86.45(5) . .
O2 Mn2 O3 82.30(5) . .
O6 Mn2 O3 175.35(5) . .
C5 P1 C12 100.55(8) 2_666 .
C5 P1 C6 102.39(8) 2_666 2_666
C12 P1 C6 101.97(8) . 2_666
C37 O3 Mn2 127.03(12) . .
C1 N1 C5 117.72(16) . .
C1 N1 Mn1 119.60(12) . .
C5 N1 Mn1 122.47(12) . .
N1 C1 C2 123.52(18) . .
N1 C1 H8 115.5(13) . .
C2 C1 H8 121.0(13) . .
C3 C2 C1 118.64(18) . .
C3 C2 H6 121.6(13) . .
C1 C2 H6 119.7(13) . .
C2 C3 C4 118.96(18) . .
C2 C3 H20 120.7(13) . .
C4 C3 H20 120.3(13) . .
C3 C4 C5 119.19(18) . .
C3 C4 H7 121.6(14) . .
C5 C4 H7 119.2(14) . .
N1 C5 C4 121.97(16) . .
N1 C5 P1 121.73(13) . 2_666
C4 C5 P1 116.28(14) . 2_666
N2 C6 C7 121.63(17) . .
N2 C6 P1 122.46(13) . 2_666
C7 C6 P1 115.89(15) . 2_666
C8 C7 C6 119.49(19) . .
C8 C7 H9 121.9(15) . .
C6 C7 H9 118.6(15) . .
C9 C8 C7 119.15(19) . .
C9 C8 H10 122.0(14) . .
C7 C8 H10 118.8(14) . .
C8 C9 C10 118.60(19) . .
C8 C9 H11 122.8(15) . .
C10 C9 H11 118.6(15) . .
N2 C10 C9 123.12(19) . .
N2 C10 H12 116.3(13) . .
C9 C10 H12 120.6(13) . .
C10 N2 C6 118.00(16) . .
C10 N2 Mn1 119.85(13) . .
C6 N2 Mn1 122.12(12) . .
N3 C12 C13 121.66(17) . .
N3 C12 P1 121.51(13) . .
C13 C12 P1 116.80(14) . .
C12 C13 C14 119.73(19) . .
C12 C13 H16 119.4(14) . .
C14 C13 H16 120.8(14) . .
C15 C14 C13 118.42(18) . .
C15 C14 H15 121.5(14) . .
C13 C14 H15 120.1(14) . .
C14 C15 C16 118.81(19) . .
C14 C15 H14 121.0(14) . .
C16 C15 H14 120.2(14) . .
N3 C16 C15 123.45(19) . .
N3 C16 H13 115.3(14) . .
C15 C16 H13 121.2(14) . .
C16 N3 C12 117.88(16) . .
C16 N3 Mn1 119.13(12) . .
C12 N3 Mn1 122.94(12) . .
C19 O6 Mn2 129.04(13) . .
O6 C19 C24 128.78(18) . .
O6 C19 C20 114.22(18) . .
C24 C19 C20 117.00(17) . .
F18 C20 F16 108.2(4) . .
F18 C20 F17 109.3(4) . .
F16 C20 F17 103.5(3) . .
F18 C20 C19 112.1(2) . .
F16 C20 C19 114.0(3) . .
F17 C20 C19 109.4(2) . .
C25 C24 C19 121.25(17) . .
C25 C24 H1 117.7(14) . .
C19 C24 H1 121.0(14) . .
O7 C25 C24 129.08(18) . .
O7 C25 C27 113.17(16) . .
C24 C25 C27 117.70(16) . .
C25 O7 Mn2 129.12(12) . .
F1 C27 F14 106.85(15) . .
F1 C27 F15 106.96(15) . .
F14 C27 F15 106.71(15) . .
F1 C27 C25 111.81(15) . .
F14 C27 C25 110.08(15) . .
F15 C27 C25 114.04(15) . .
C31 O5 Mn2 124.96(13) . .
O5 C31 C32 128.8(2) . .
O5 C31 C36 113.10(19) . .
C32 C31 C36 118.1(2) . .
C31 C32 C33 121.7(2) . .
C31 C32 H25 119.1(17) . .
C33 C32 H25 119.1(17) . .
O4 C33 C32 128.5(2) . .
O4 C33 C34 112.9(2) . .
C32 C33 C34 118.6(2) . .
F3 C34 F4 107.9(3) . .
F3 C34 F2 107.2(2) . .
F4 C34 F2 107.1(2) . .
F3 C34 C33 111.0(2) . .
F4 C34 C33 109.7(2) . .
F2 C34 C33 113.6(2) . .
C33 O4 Mn2 125.42(15) . .
F6 C36 F7 107.5(2) . .
F6 C36 F5 106.2(2) . .
F7 C36 F5 107.7(2) . .
F6 C36 C31 112.0(2) . .
F7 C36 C31 113.5(2) . .
F5 C36 C31 109.5(2) . .
O3 C37 C38 128.49(17) . .
O3 C37 C39 114.16(16) . .
C38 C37 C39 117.32(17) . .
C35 C38 C37 121.74(18) . .
C35 C38 H3 118.4(13) . .
C37 C38 H3 119.9(13) . .
F9 C39 F10 107.19(17) . .
F9 C39 F8 108.02(17) . .
F10 C39 F8 106.44(17) . .
F9 C39 C37 109.93(17) . .
F10 C39 C37 111.67(16) . .
F8 C39 C37 113.32(17) . .
F11 C40 F12 107.76(18) . .
F11 C40 F13 106.47(18) . .
F12 C40 F13 105.81(18) . .
F11 C40 C35 112.04(17) . .
F12 C40 C35 113.93(16) . .
F13 C40 C35 110.38(17) . .
O1 C41 C43 120.6(2) . .
O1 C41 C42 121.1(2) . .
C43 C41 C42 118.3(3) . .
C41 C42 H42A 109.5 . .
C41 C42 H42B 109.5 . .
H42A C42 H42B 109.5 . .
C41 C42 H42C 109.5 . .
H42A C42 H42C 109.5 . .
H42B C42 H42C 109.5 . .
C41 C43 H43A 109.5 . .
C41 C43 H43B 109.5 . .
H43A C43 H43B 109.5 . .
C41 C43 H43C 109.5 . .
H43A C43 H43C 109.5 . .
H43B C43 H43C 109.5 . .
O2 C35 C38 128.84(18) . .
O2 C35 C40 113.50(16) . .
C38 C35 C40 117.55(17) . .

loop_
_geom_bond_atom_site_label_1
_geom_bond_atom_site_label_2
_geom_bond_distance
_geom_bond_site_symmetry_2
Mn1 N2 2.2452(15) 2_666
Mn1 N2 2.2453(15) .
Mn1 N3 2.2558(15) .
Mn1 N3 2.2559(15) 2_666
Mn1 N1 2.2647(15) .
Mn1 N1 2.2647(15) 2_666
O2 C35 1.258(2) .
O2 Mn2 2.1513(14) .
Mn2 O4 2.1372(14) .
Mn2 O7 2.1469(14) .
Mn2 O5 2.1488(14) .
Mn2 O6 2.1643(14) .
Mn2 O3 2.1714(13) .
P1 C5 1.8425(18) 2_666
P1 C12 1.8425(19) .
P1 C6 1.8426(19) 2_666
O3 C37 1.247(2) .
F1 C27 1.333(2) .
F2 C34 1.330(3) .
F3 C34 1.324(4) .
F4 C34 1.328(3) .
F5 C36 1.332(3) .
F6 C36 1.323(3) .
F7 C36 1.328(3) .
F8 C39 1.334(2) .
F9 C39 1.330(3) .
F10 C39 1.331(2) .
F11 C40 1.322(2) .
F12 C40 1.327(2) .
F13 C40 1.336(3) .
O1 C41 1.203(3) .
N1 C1 1.342(2) .
N1 C5 1.353(2) .
C1 C2 1.381(3) .
C1 H8 0.94(2) .
C2 C3 1.379(3) .
C2 H6 0.97(2) .
C3 C4 1.389(3) .
C3 H20 0.98(2) .
C4 C5 1.389(3) .
C4 H7 0.93(2) .
C5 P1 1.8426(18) 2_666
C6 N2 1.355(2) .
C6 C7 1.387(3) .
C6 P1 1.8425(19) 2_666
C7 C8 1.384(3) .
C7 H9 0.94(2) .
C8 C9 1.378(3) .
C8 H10 0.91(2) .
C9 C10 1.384(3) .
C9 H11 0.96(2) .
C10 N2 1.345(2) .
C10 H12 0.93(2) .
C12 N3 1.352(2) .
C12 C13 1.390(3) .
C13 C14 1.390(3) .
C13 H16 0.94(2) .
C14 C15 1.380(3) .
C14 H15 0.95(2) .
C15 C16 1.384(3) .
C15 H14 0.97(2) .
C16 N3 1.341(2) .
C16 H13 0.93(2) .
O6 C19 1.245(2) .
C19 C24 1.395(3) .
C19 C20 1.540(3) .
C20 F18 1.265(4) .
C20 F16 1.318(5) .
C20 F17 1.322(4) .
C24 C25 1.395(3) .
C24 H1 0.92(2) .
C25 O7 1.250(2) .
C25 C27 1.528(3) .
C27 F14 1.337(2) .
C27 F15 1.337(2) .
O5 C31 1.250(2) .
C31 C32 1.392(3) .
C31 C36 1.541(3) .
C32 C33 1.395(3) .
C32 H25 0.93(3) .
C33 O4 1.242(3) .
C33 C34 1.541(3) .
C37 C38 1.397(3) .
C37 C39 1.540(3) .
C38 C35 1.384(3) .
C38 H3 0.94(2) .
C40 C35 1.532(3) .
C41 C43 1.479(4) .
C41 C42 1.489(4) .
C42 H42A 0.9600 .
C42 H42B 0.9600 .
C42 H42C 0.9600 .
C43 H43A 0.9600 .
C43 H43B 0.9600 .
C43 H43C 0.9600 .

loop_
_geom_hbond_atom_site_label_D
_geom_hbond_atom_site_label_H
_geom_hbond_atom_site_label_A
_geom_hbond_distance_DH
_geom_hbond_distance_HA
_geom_hbond_distance_DA
_geom_hbond_angle_DHA
_geom_hbond_site_symmetry_A
C16 H13 F14 0.93(2) 2.59(2) 3.432(2) 151.4(18) 1_455
C16 H13 F1 0.93(2) 2.59(2) 3.371(2) 141.5(17) 1_455
C10 H12 O1 0.93(2) 2.39(2) 3.316(3) 170.1(18) 2_666
C9 H11 O2 0.96(2) 2.37(2) 3.261(2) 153(2) 2_676
C4 H7 O3 0.93(2) 2.52(2) 3.373(2) 153.2(18) 1_455
C2 H6 F18 0.97(2) 2.62(2) 3.141(4) 114.3(16) 1_545
C43 H43C O4 0.96 2.58 3.390(4) 142.4 1_545
C16 H13 F14 0.93(2) 2.59(2) 3.432(2) 151.4(18) 1_455
C16 H13 F1 0.93(2) 2.59(2) 3.371(2) 141.5(17) 1_455
C10 H12 O1 0.93(2) 2.39(2) 3.316(3) 170.1(18) 2_666
C9 H11 O2 0.96(2) 2.37(2) 3.261(2) 153(2) 2_676
C4 H7 O3 0.93(2) 2.52(2) 3.373(2) 153.2(18) 1_455
C43 H43C O4 0.96 2.58 3.390(4) 142.4 1_545
C16 H13 F14 0.93(2) 2.59(2) 3.432(2) 151.4(18) 1_455
C16 H13 F1 0.93(2) 2.59(2) 3.371(2) 141.5(17) 1_455
C10 H12 O1 0.93(2) 2.39(2) 3.316(3) 170.1(18) 2_666
C9 H11 O2 0.96(2) 2.37(2) 3.261(2) 153(2) 2_676
C4 H7 O3 0.93(2) 2.52(2) 3.373(2) 153.2(18) 1_455
C43 H43C O4 0.96 2.58 3.390(4) 142.4 1_545
C4 H7 O3 0.93(2) 2.52(2) 3.373(2) 153.2(18) 1_455
C43 H43C O4 0.96 2.58 3.390(4) 142.4 1_545
C4 H7 O3 0.93(2) 2.52(2) 3.373(2) 153.2(18) 1_455
C43 H43C O4 0.96 2.58 3.390(4) 142.4 1_545
C4 H7 O3 0.93(2) 2.52(2) 3.373(2) 153.2(18) 1_455
C43 H43C O4 0.96 2.58 3.390(4) 142.4 1_545
C4 H7 O3 0.93(2) 2.52(2) 3.373(2) 153.2(18) 1_455
C4 H7 O3 0.93(2) 2.52(2) 3.373(2) 153.2(18) 1_455
C4 H7 O3 0.93(2) 2.52(2) 3.373(2) 153.2(18) 1_455
C4 H7 O3 0.93(2) 2.52(2) 3.373(2) 153.2(18) 1_455
C4 H7 O3 0.93(2) 2.52(2) 3.373(2) 153.2(18) 1_455
C4 H7 O3 0.93(2) 2.52(2) 3.373(2) 153.2(18) 1_455
C4 H7 O3 0.93(2) 2.52(2) 3.373(2) 153.2(18) 1_455
C2 H6 F12 0.97(2) 2.81(2) 3.585(2) 138.3(17) 1_445
C2 H6 F18 0.97(2) 2.62(2) 3.141(4) 114.3(16) 1_545
C4 H7 O3 0.93(2) 2.52(2) 3.373(2) 153.2(18) 1_455
C4 H7 O3 0.93(2) 2.52(2) 3.373(2) 153.2(18) 1_455
C4 H7 O3 0.93(2) 2.52(2) 3.373(2) 153.2(18) 1_455
C43 H43C O4 0.96 2.58 3.390(4) 142.4 1_545
C4 H7 O3 0.93(2) 2.52(2) 3.373(2) 153.2(18) 1_455
C43 H43C O4 0.96 2.58 3.390(4) 142.4 1_545
C4 H7 O3 0.93(2) 2.52(2) 3.373(2) 153.2(18) 1_455
C43 H43C O4 0.96 2.58 3.390(4) 142.4 1_545
C4 H7 O3 0.93(2) 2.52(2) 3.373(2) 153.2(18) 1_455
C43 H43C O4 0.96 2.58 3.390(4) 142.4 1_545
C4 H7 O3 0.93(2) 2.52(2) 3.373(2) 153.2(18) 1_455
C43 H43C O4 0.96 2.58 3.390(4) 142.4 1_545
C4 H7 O3 0.93(2) 2.52(2) 3.373(2) 153.2(18) 1_455
C9 H11 O2 0.96(2) 2.37(2) 3.261(2) 153(2) 2_676
C10 H12 O1 0.93(2) 2.39(2) 3.316(3) 170.1(18) 2_666
C16 H13 F1 0.93(2) 2.59(2) 3.371(2) 141.5(17) 1_455
C16 H13 F14 0.93(2) 2.59(2) 3.432(2) 151.4(18) 1_455
C43 H43C O4 0.96 2.58 3.390(4) 142.4 1_545
C2 H6 F18 0.97(2) 2.62(2) 3.141(4) 114.3(16) 1_545
C4 H7 O3 0.93(2) 2.52(2) 3.373(2) 153.2(18) 1_455
C9 H11 O2 0.96(2) 2.37(2) 3.261(2) 153(2) 2_676
C10 H12 O1 0.93(2) 2.39(2) 3.316(3) 170.1(18) 2_666
C16 H13 F1 0.93(2) 2.59(2) 3.371(2) 141.5(17) 1_455
C16 H13 F14 0.93(2) 2.59(2) 3.432(2) 151.4(18) 1_455

loop_
_geom_torsion_atom_site_label_1
_geom_torsion_atom_site_label_2
_geom_torsion_atom_site_label_3
_geom_torsion_atom_site_label_4
_geom_torsion
_geom_torsion_site_symmetry_1
_geom_torsion_site_symmetry_4
C5 N1 C1 C2 -0.1(3) . .
Mn1 N1 C1 C2 174.65(14) . .
N1 C1 C2 C3 0.5(3) . .
C1 C2 C3 C4 -0.2(3) . .
C2 C3 C4 C5 -0.4(3) . .
C1 N1 C5 C4 -0.5(3) . .
Mn1 N1 C5 C4 -175.10(13) . .
C1 N1 C5 P1 177.87(13) . 2_666
Mn1 N1 C5 P1 3.2(2) . 2_666
C3 C4 C5 N1 0.7(3) . .
C3 C4 C5 P1 -177.68(14) . 2_666
N2 C6 C7 C8 -0.3(3) . .
P1 C6 C7 C8 178.43(15) 2_666 .
C6 C7 C8 C9 0.3(3) . .
C7 C8 C9 C10 0.0(3) . .
C8 C9 C10 N2 -0.5(3) . .
C9 C10 N2 C6 0.5(3) . .
C9 C10 N2 Mn1 178.96(14) . .
C7 C6 N2 C10 -0.2(3) . .
P1 C6 N2 C10 -178.79(13) 2_666 .
C7 C6 N2 Mn1 -178.54(13) . .
P1 C6 N2 Mn1 2.8(2) 2_666 .
C5 P1 C12 N3 -52.58(16) 2_666 .
C6 P1 C12 N3 52.64(16) 2_666 .
C5 P1 C12 C13 125.59(15) 2_666 .
C6 P1 C12 C13 -129.18(15) 2_666 .
N3 C12 C13 C14 2.1(3) . .
P1 C12 C13 C14 -176.05(15) . .
C12 C13 C14 C15 -0.1(3) . .
C13 C14 C15 C16 -1.5(3) . .
C14 C15 C16 N3 1.3(3) . .
C15 C16 N3 C12 0.7(3) . .
C15 C16 N3 Mn1 178.20(15) . .
C13 C12 N3 C16 -2.4(3) . .
P1 C12 N3 C16 175.72(14) . .
C13 C12 N3 Mn1 -179.79(13) . .
P1 C12 N3 Mn1 -1.7(2) . .
Mn2 O6 C19 C24 -3.5(3) . .
Mn2 O6 C19 C20 177.20(13) . .
O6 C19 C20 F18 48.5(6) . .
C24 C19 C20 F18 -130.9(6) . .
O6 C19 C20 F16 171.8(5) . .
C24 C19 C20 F16 -7.6(5) . .
O6 C19 C20 F17 -72.9(5) . .
C24 C19 C20 F17 107.7(5) . .
O6 C19 C24 C25 0.2(3) . .
C20 C19 C24 C25 179.51(17) . .
C19 C24 C25 O7 1.5(3) . .
C19 C24 C25 C27 -175.73(17) . .
C24 C25 O7 Mn2 0.4(3) . .
C27 C25 O7 Mn2 177.68(11) . .
O7 C25 C27 F1 45.7(2) . .
C24 C25 C27 F1 -136.61(17) . .
O7 C25 C27 F14 -72.9(2) . .
C24 C25 C27 F14 104.78(18) . .
O7 C25 C27 F15 167.24(16) . .
C24 C25 C27 F15 -15.1(2) . .
Mn2 O5 C31 C32 16.8(3) . .
Mn2 O5 C31 C36 -165.04(16) . .
O5 C31 C32 C33 2.7(4) . .
C36 C31 C32 C33 -175.3(2) . .
C31 C32 C33 O4 -1.0(4) . .
C31 C32 C33 C34 178.8(2) . .
O4 C33 C34 F3 61.9(3) . .
C32 C33 C34 F3 -117.9(3) . .
O4 C33 C34 F4 -57.3(3) . .
C32 C33 C34 F4 122.9(3) . .
O4 C33 C34 F2 -177.1(2) . .
C32 C33 C34 F2 3.1(3) . .
C32 C33 O4 Mn2 -20.2(3) . .
C34 C33 O4 Mn2 160.01(15) . .
O5 C31 C36 F6 44.3(3) . .
C32 C31 C36 F6 -137.4(2) . .
O5 C31 C36 F7 166.2(2) . .
C32 C31 C36 F7 -15.4(4) . .
O5 C31 C36 F5 -73.3(3) . .
C32 C31 C36 F5 105.0(2) . .
Mn2 O3 C37 C38 -13.9(3) . .
Mn2 O3 C37 C39 164.07(12) . .
O3 C37 C38 C35 -1.9(3) . .
C39 C37 C38 C35 -179.87(18) . .
O3 C37 C39 F9 -78.2(2) . .
C38 C37 C39 F9 100.1(2) . .
O3 C37 C39 F10 40.7(2) . .
C38 C37 C39 F10 -141.06(18) . .
O3 C37 C39 F8 160.88(17) . .
C38 C37 C39 F8 -20.9(3) . .
Mn2 O2 C35 C38 16.8(3) . .
Mn2 O2 C35 C40 -167.28(13) . .
C37 C38 C35 O2 0.4(3) . .
C37 C38 C35 C40 -175.37(18) . .
F11 C40 C35 O2 39.4(2) . .
F12 C40 C35 O2 162.09(18) . .
F13 C40 C35 O2 -79.0(2) . .
F11 C40 C35 C38 -144.13(19) . .
F12 C40 C35 C38 -21.5(3) . .
F13 C40 C35 C38 97.4(2) . .
